data_7108190
loop_
_publ_author_name
'Xue-Song Xu'
'Zhen-Wu Li'
'Yi-Jun Zhang'
'Xiao-Shui Peng'
'Henry N. C. Wong'

_publ_section_title
;
 Total synthesis of (+/-)-pallambins C and D
;
_journal_name_full Chem.Commun.
_journal_page_first 8517
_journal_paper_doi 10.1039/c2cc34310j
_journal_volume 48
_journal_year 2012
_chemical_formula_sum 'C20 H36 O3 Si'
_chemical_formula_weight 352.58
_chemical_name_systematic
;
?
;
_space_group_IT_number 4
_symmetry_cell_setting monoclinic
_symmetry_space_group_name_Hall 'P 2yb'
_symmetry_space_group_name_H-M 'P 1 21 1'
_atom_sites_solution_hydrogens geom
_atom_sites_solution_primary direct
_atom_sites_solution_secondary difmap
_audit_creation_method SHELXL-97
_cell_angle_alpha 90.00
_cell_angle_beta 90.516(3)
_cell_angle_gamma 90.00
_cell_formula_units_Z 2
_cell_length_a 11.6292(15)
_cell_length_b 7.7435(11)
_cell_length_c 12.2967(16)
_cell_measurement_temperature 243(2)
_cell_volume 1107.3(3)
_computing_cell_refinement SAINT(Bruker,2001)
_computing_data_collection APEX2(Bruker,2003)
_computing_data_reduction APEX2(Bruker,2003)
_computing_molecular_graphics DIAMOND
_computing_publication_material 'SHELXL-97 (Sheldrick, 2008)'
_computing_structure_refinement 'SHELXL-97 (Sheldrick, 2008)'
_computing_structure_solution 'SHELXS-97 (Sheldrick, 2008)'
_diffrn_ambient_temperature 243(2)
_diffrn_measured_fraction_theta_full 0.998
_diffrn_measured_fraction_theta_max 0.998
_diffrn_measurement_device_type 'Bruker APEX II CCD diffractometer'
_diffrn_measurement_method '\f and \w scan'
_diffrn_radiation_monochromator graphite
_diffrn_radiation_source 'fine-focus sealed tube'
_diffrn_radiation_type MoK\a
_diffrn_radiation_wavelength 0.71073
_diffrn_reflns_av_R_equivalents 0.0589
_diffrn_reflns_av_sigmaI/netI 0.0690
_diffrn_reflns_limit_h_max 13
_diffrn_reflns_limit_h_min -13
_diffrn_reflns_limit_k_max 9
_diffrn_reflns_limit_k_min -9
_diffrn_reflns_limit_l_max 14
_diffrn_reflns_limit_l_min -14
_diffrn_reflns_number 8522
_diffrn_reflns_theta_full 25.25
_diffrn_reflns_theta_max 25.25
_diffrn_reflns_theta_min 1.66
_exptl_absorpt_coefficient_mu 0.119
_exptl_absorpt_correction_T_max 0.9539
_exptl_absorpt_correction_T_min 0.9212
_exptl_absorpt_correction_type none
_exptl_crystal_colour colorless
_exptl_crystal_density_diffrn 1.057
_exptl_crystal_density_method 'not measured'
_exptl_crystal_description block
_exptl_crystal_F_000 388
_exptl_crystal_size_max 0.70
_exptl_crystal_size_mid 0.50
_exptl_crystal_size_min 0.40
_refine_diff_density_max 0.214
_refine_diff_density_min -0.259
_refine_diff_density_rms 0.040
_refine_ls_abs_structure_details 'Flack H D (1983), Acta Cryst. A39, 876-881'
_refine_ls_abs_structure_Flack 0.04(13)
_refine_ls_extinction_method none
_refine_ls_goodness_of_fit_ref 1.038
_refine_ls_hydrogen_treatment constr
_refine_ls_matrix_type full
_refine_ls_number_parameters 217
_refine_ls_number_reflns 3770
_refine_ls_number_restraints 1
_refine_ls_restrained_S_all 1.038
_refine_ls_R_factor_all 0.0502
_refine_ls_R_factor_gt 0.0449
_refine_ls_shift/su_max 0.000
_refine_ls_shift/su_mean 0.000
_refine_ls_structure_factor_coef Fsqd
_refine_ls_weighting_details 'calc w=1/[\s^2^(Fo^2^)+(0.0707P)^2^+0.0143P] where P=(Fo^2^+2Fc^2^)/3'
_refine_ls_weighting_scheme calc
_refine_ls_wR_factor_gt 0.1185
_refine_ls_wR_factor_ref 0.1233
_reflns_number_gt 3429
_reflns_number_total 3770
_reflns_threshold_expression >2sigma(I)
_cod_data_source_file c2cc34310j.txt
_cod_data_source_block a4
_cod_original_sg_symbol_H-M P2(1)
_cod_database_code 7108190

loop_
_symmetry_equiv_pos_as_xyz
'x, y, z'
'-x, y+1/2, -z'

loop_
_atom_site_label
_atom_site_type_symbol
_atom_site_fract_x
_atom_site_fract_y
_atom_site_fract_z
_atom_site_U_iso_or_equiv
_atom_site_adp_type
_atom_site_occupancy
_atom_site_symmetry_multiplicity
_atom_site_calc_flag
_atom_site_refinement_flags
Si1 Si 0.78936(5) 0.25033(7) 0.95683(4) 0.03422(17) Uani 1 1 d .
O1 O 0.92149(17) 0.1552(2) 1.44619(14) 0.0540(5) Uani 1 1 d .
H1A H 0.9286 0.1948 1.5086 0.081 Uiso 1 1 calc R
O2 O 0.9295(2) 0.3859(3) 1.60809(15) 0.0688(6) Uani 1 1 d .
H2A H 0.9706 0.4681 1.5893 0.103 Uiso 1 1 calc R
O3 O 0.75809(12) 0.2565(2) 1.08707(11) 0.0393(3) Uani 1 1 d .
C1 C 0.8986(2) 0.2943(3) 1.37105(18) 0.0402(5) Uani 1 1 d .
C2 C 0.8290(2) 0.4354(3) 1.43403(19) 0.0450(6) Uani 1 1 d .
H2B H 0.8678 0.5480 1.4241 0.054 Uiso 1 1 calc R
C3 C 0.7103(2) 0.4422(4) 1.3749(2) 0.0486(6) Uani 1 1 d .
C4 C 0.7240(3) 0.5631(3) 1.2790(2) 0.0532(7) Uani 1 1 d .
H4A H 0.6930 0.6749 1.2835 0.064 Uiso 1 1 calc R
C5 C 0.7779(2) 0.5170(3) 1.1890(2) 0.0463(6) Uani 1 1 d .
H5A H 0.7884 0.5993 1.1338 0.056 Uiso 1 1 calc R
C6 C 0.82253(19) 0.3377(3) 1.17310(16) 0.0354(5) Uani 1 1 d .
H6A H 0.9041 0.3448 1.1511 0.043 Uiso 1 1 calc R
C7 C 0.81502(19) 0.2260(3) 1.27815(17) 0.0364(5) Uani 1 1 d .
C8 C 0.69711(19) 0.2554(4) 1.33278(17) 0.0439(5) Uani 1 1 d .
H8A H 0.6942 0.1790 1.3972 0.053 Uiso 1 1 calc R
C9 C 1.0140(2) 0.3618(4) 1.3312(2) 0.0519(6) Uani 1 1 d .
H9A H 1.0595 0.4014 1.3928 0.078 Uiso 1 1 calc R
H9B H 1.0012 0.4569 1.2813 0.078 Uiso 1 1 calc R
H9C H 1.0546 0.2698 1.2943 0.078 Uiso 1 1 calc R
C10 C 0.8197(3) 0.3999(5) 1.5564(2) 0.0629(8) Uani 1 1 d .
H10A H 0.7764 0.4937 1.5905 0.075 Uiso 1 1 calc R
H10B H 0.7769 0.2924 1.5674 0.075 Uiso 1 1 calc R
C11 C 0.6093(3) 0.5016(6) 1.4450(3) 0.0814(11) Uani 1 1 d .
H11A H 0.5394 0.5018 1.4015 0.122 Uiso 1 1 calc R
H11B H 0.6243 0.6173 1.4719 0.122 Uiso 1 1 calc R
H11C H 0.6005 0.4233 1.5059 0.122 Uiso 1 1 calc R
C12 C 0.9391(3) 0.1697(5) 0.9375(3) 0.0678(9) Uani 1 1 d .
H12A H 0.9932 0.2511 0.9693 0.102 Uiso 1 1 calc R
H12B H 0.9542 0.1579 0.8604 0.102 Uiso 1 1 calc R
H12C H 0.9478 0.0583 0.9727 0.102 Uiso 1 1 calc R
C13 C 0.7808(3) 0.4682(3) 0.8936(2) 0.0601(8) Uani 1 1 d .
H13A H 0.8391 0.5425 0.9257 0.090 Uiso 1 1 calc R
H13B H 0.7054 0.5173 0.9062 0.090 Uiso 1 1 calc R
H13C H 0.7935 0.4586 0.8160 0.090 Uiso 1 1 calc R
C14 C 0.6778(2) 0.1011(3) 0.8968(2) 0.0446(6) Uani 1 1 d .
C15 C 0.6874(3) 0.0979(6) 0.7723(2) 0.0816(12) Uani 1 1 d .
H15A H 0.6297 0.0206 0.7422 0.122 Uiso 1 1 calc R
H15B H 0.7633 0.0578 0.7522 0.122 Uiso 1 1 calc R
H15C H 0.6753 0.2134 0.7438 0.122 Uiso 1 1 calc R
C16 C 0.5583(2) 0.1622(5) 0.9264(3) 0.0724(9) Uani 1 1 d .
H16A H 0.5015 0.0841 0.8955 0.109 Uiso 1 1 calc R
H16B H 0.5459 0.2775 0.8978 0.109 Uiso 1 1 calc R
H16C H 0.5508 0.1641 1.0049 0.109 Uiso 1 1 calc R
C17 C 0.6947(3) -0.0811(4) 0.9403(3) 0.0864(12) Uani 1 1 d .
H17A H 0.6367 -0.1567 0.9091 0.130 Uiso 1 1 calc R
H17B H 0.6878 -0.0805 1.0188 0.130 Uiso 1 1 calc R
H17C H 0.7705 -0.1224 0.9207 0.130 Uiso 1 1 calc R
C18 C 0.8374(3) 0.0374(3) 1.2495(2) 0.0512(6) Uani 1 1 d .
H18A H 0.7843 0.0013 1.1926 0.077 Uiso 1 1 calc R
H18B H 0.8265 -0.0339 1.3134 0.077 Uiso 1 1 calc R
H18C H 0.9157 0.0247 1.2242 0.077 Uiso 1 1 calc R
C19 C 0.5916(2) 0.2199(4) 1.2662(2) 0.0570(8) Uani 1 1 d .
H19A H 0.5754 0.2940 1.2075 0.068 Uiso 1 1 calc R
C20 C 0.5202(3) 0.0923(6) 1.2844(3) 0.0854(12) Uani 1 1 d .
H20C H 0.5339 0.0159 1.3425 0.102 Uiso 1 1 calc R
H20A H 0.4552 0.0772 1.2393 0.102 Uiso 1 1 calc R

loop_
_atom_site_aniso_label
_atom_site_aniso_U_11
_atom_site_aniso_U_22
_atom_site_aniso_U_33
_atom_site_aniso_U_23
_atom_site_aniso_U_13
_atom_site_aniso_U_12
Si1 0.0390(3) 0.0342(3) 0.0294(3) -0.0012(3) -0.0024(2) 0.0023(3)
O1 0.0727(13) 0.0581(11) 0.0308(9) 0.0116(8) -0.0157(9) -0.0018(9)
O2 0.0868(14) 0.0848(15) 0.0346(10) 0.0013(10) -0.0179(10) -0.0206(12)
O3 0.0449(8) 0.0457(8) 0.0273(7) -0.0001(8) -0.0042(6) -0.0068(8)
C1 0.0476(13) 0.0428(13) 0.0301(11) 0.0057(9) -0.0055(10) -0.0047(9)
C2 0.0541(14) 0.0522(13) 0.0286(12) -0.0039(10) -0.0027(11) -0.0084(11)
C3 0.0503(15) 0.0616(16) 0.0339(13) -0.0106(11) 0.0033(11) -0.0007(11)
C4 0.0663(17) 0.0440(13) 0.0491(16) -0.0086(12) -0.0100(13) 0.0081(12)
C5 0.0623(16) 0.0387(12) 0.0378(13) 0.0055(10) -0.0082(12) -0.0039(11)
C6 0.0406(12) 0.0388(11) 0.0269(11) 0.0004(9) -0.0015(9) -0.0080(9)
C7 0.0435(11) 0.0382(12) 0.0275(10) 0.0034(9) -0.0027(9) -0.0077(9)
C8 0.0448(12) 0.0564(13) 0.0306(11) 0.0037(13) 0.0005(9) -0.0110(13)
C9 0.0441(13) 0.0696(17) 0.0419(14) -0.0042(12) -0.0058(11) -0.0091(12)
C10 0.075(2) 0.082(2) 0.0318(14) -0.0052(14) -0.0003(14) -0.0138(16)
C11 0.0591(19) 0.123(3) 0.062(2) -0.029(2) 0.0097(16) 0.0121(19)
C12 0.0507(16) 0.0767(19) 0.076(2) -0.0252(17) 0.0031(15) 0.0113(14)
C13 0.090(2) 0.0461(15) 0.0442(16) 0.0096(11) -0.0168(15) -0.0120(13)
C14 0.0539(14) 0.0438(13) 0.0359(13) -0.0040(10) -0.0038(11) -0.0047(11)
C15 0.079(2) 0.125(3) 0.0409(16) -0.0307(19) -0.0043(16) -0.023(2)
C16 0.0460(16) 0.091(2) 0.080(2) -0.0223(19) -0.0085(15) -0.0110(14)
C17 0.106(3) 0.0379(16) 0.115(3) -0.0017(17) -0.033(2) -0.0150(16)
C18 0.0692(17) 0.0378(13) 0.0463(14) 0.0031(10) -0.0153(13) -0.0023(11)
C19 0.0434(12) 0.087(2) 0.0407(13) -0.0046(14) 0.0014(11) -0.0152(14)
C20 0.062(2) 0.128(3) 0.065(2) 0.004(2) -0.0041(17) -0.047(2)

loop_
_atom_type_symbol
_atom_type_description
_atom_type_scat_dispersion_real
_atom_type_scat_dispersion_imag
_atom_type_scat_source
C C 0.0033 0.0016 'International Tables Vol C Tables 4.2.6.8 and 6.1.1.4'
H H 0.0000 0.0000 'International Tables Vol C Tables 4.2.6.8 and 6.1.1.4'
O O 0.0106 0.0060 'International Tables Vol C Tables 4.2.6.8 and 6.1.1.4'
Si Si 0.0817 0.0704 'International Tables Vol C Tables 4.2.6.8 and 6.1.1.4'

loop_
_geom_angle_atom_site_label_1
_geom_angle_atom_site_label_2
_geom_angle_atom_site_label_3
_geom_angle
O3 Si1 C13 111.65(12)
O3 Si1 C12 110.37(13)
C13 Si1 C12 107.24(16)
O3 Si1 C14 103.97(10)
C13 Si1 C14 111.04(12)
C12 Si1 C14 112.66(13)
C1 O1 H1A 109.5
C10 O2 H2A 109.5
C6 O3 Si1 127.67(13)
O1 C1 C9 107.7(2)
O1 C1 C2 107.27(18)
C9 C1 C2 112.29(19)
O1 C1 C7 108.73(17)
C9 C1 C7 114.76(19)
C2 C1 C7 105.85(19)
C10 C2 C3 113.2(2)
C10 C2 C1 113.7(2)
C3 C2 C1 104.60(18)
C10 C2 H2B 108.4
C3 C2 H2B 108.4
C1 C2 H2B 108.4
C4 C3 C11 109.8(3)
C4 C3 C8 109.2(2)
C11 C3 C8 113.3(2)
C4 C3 C2 106.6(2)
C11 C3 C2 115.3(2)
C8 C3 C2 102.2(2)
C5 C4 C3 122.5(2)
C5 C4 H4A 118.8
C3 C4 H4A 118.8
C4 C5 C6 121.7(2)
C4 C5 H5A 119.1
C6 C5 H5A 119.1
O3 C6 C5 108.9(2)
O3 C6 C7 109.58(17)
C5 C6 C7 112.64(19)
O3 C6 H6A 108.6
C5 C6 H6A 108.6
C7 C6 H6A 108.6
C18 C7 C8 113.2(2)
C18 C7 C6 109.21(19)
C8 C7 C6 109.53(19)
C18 C7 C1 112.4(2)
C8 C7 C1 100.24(17)
C6 C7 C1 111.96(17)
C19 C8 C3 115.8(2)
C19 C8 C7 117.46(19)
C3 C8 C7 101.37(19)
C19 C8 H8A 107.2
C3 C8 H8A 107.2
C7 C8 H8A 107.2
C1 C9 H9A 109.5
C1 C9 H9B 109.5
H9A C9 H9B 109.5
C1 C9 H9C 109.5
H9A C9 H9C 109.5
H9B C9 H9C 109.5
O2 C10 C2 112.3(2)
O2 C10 H10A 109.1
C2 C10 H10A 109.1
O2 C10 H10B 109.1
C2 C10 H10B 109.1
H10A C10 H10B 107.9
C3 C11 H11A 109.5
C3 C11 H11B 109.5
H11A C11 H11B 109.5
C3 C11 H11C 109.5
H11A C11 H11C 109.5
H11B C11 H11C 109.5
Si1 C12 H12A 109.5
Si1 C12 H12B 109.5
H12A C12 H12B 109.5
Si1 C12 H12C 109.5
H12A C12 H12C 109.5
H12B C12 H12C 109.5
Si1 C13 H13A 109.5
Si1 C13 H13B 109.5
H13A C13 H13B 109.5
Si1 C13 H13C 109.5
H13A C13 H13C 109.5
H13B C13 H13C 109.5
C16 C14 C17 108.8(3)
C16 C14 C15 108.6(3)
C17 C14 C15 109.0(3)
C16 C14 Si1 110.16(19)
C17 C14 Si1 110.2(2)
C15 C14 Si1 110.11(19)
C14 C15 H15A 109.5
C14 C15 H15B 109.5
H15A C15 H15B 109.5
C14 C15 H15C 109.5
H15A C15 H15C 109.5
H15B C15 H15C 109.5
C14 C16 H16A 109.5
C14 C16 H16B 109.5
H16A C16 H16B 109.5
C14 C16 H16C 109.5
H16A C16 H16C 109.5
H16B C16 H16C 109.5
C14 C17 H17A 109.5
C14 C17 H17B 109.5
H17A C17 H17B 109.5
C14 C17 H17C 109.5
H17A C17 H17C 109.5
H17B C17 H17C 109.5
C7 C18 H18A 109.5
C7 C18 H18B 109.5
H18A C18 H18B 109.5
C7 C18 H18C 109.5
H18A C18 H18C 109.5
H18B C18 H18C 109.5
C20 C19 C8 124.3(3)
C20 C19 H19A 117.9
C8 C19 H19A 117.9
C19 C20 H20C 120.0
C19 C20 H20A 120.0
H20C C20 H20A 120.0

loop_
_geom_bond_atom_site_label_1
_geom_bond_atom_site_label_2
_geom_bond_distance
Si1 O3 1.6462(14)
Si1 C13 1.860(3)
Si1 C12 1.868(3)
Si1 C14 1.883(3)
O1 C1 1.442(3)
O1 H1A 0.8300
O2 C10 1.425(4)
O2 H2A 0.8300
O3 C6 1.436(3)
C1 C9 1.525(3)
C1 C2 1.568(3)
C1 C7 1.584(3)
C2 C10 1.534(3)
C2 C3 1.555(4)
C2 H2B 0.9900
C3 C4 1.514(4)
C3 C11 1.534(4)
C3 C8 1.543(4)
C4 C5 1.326(4)
C4 H4A 0.9400
C5 C6 1.496(3)
C5 H5A 0.9400
C6 C7 1.558(3)
C6 H6A 0.9900
C7 C18 1.525(3)
C7 C8 1.549(3)
C8 C19 1.494(3)
C8 H8A 0.9900
C9 H9A 0.9700
C9 H9B 0.9700
C9 H9C 0.9700
C10 H10A 0.9800
C10 H10B 0.9800
C11 H11A 0.9700
C11 H11B 0.9700
C11 H11C 0.9700
C12 H12A 0.9700
C12 H12B 0.9700
C12 H12C 0.9700
C13 H13A 0.9700
C13 H13B 0.9700
C13 H13C 0.9700
C14 C16 1.515(4)
C14 C17 1.521(4)
C14 C15 1.537(4)
C15 H15A 0.9700
C15 H15B 0.9700
C15 H15C 0.9700
C16 H16A 0.9700
C16 H16B 0.9700
C16 H16C 0.9700
C17 H17A 0.9700
C17 H17B 0.9700
C17 H17C 0.9700
C18 H18A 0.9700
C18 H18B 0.9700
C18 H18C 0.9700
C19 C20 1.312(5)
C19 H19A 0.9400
C20 H20C 0.9400
C20 H20A 0.9400

loop_
_geom_torsion_atom_site_label_1
_geom_torsion_atom_site_label_2
_geom_torsion_atom_site_label_3
_geom_torsion_atom_site_label_4
_geom_torsion
C13 Si1 O3 C6 -66.9(2)
C12 Si1 O3 C6 52.3(2)
C14 Si1 O3 C6 173.35(18)
O1 C1 C2 C10 7.8(3)
C9 C1 C2 C10 -110.3(2)
C7 C1 C2 C10 123.8(2)
O1 C1 C2 C3 -116.2(2)
C9 C1 C2 C3 125.7(2)
C7 C1 C2 C3 -0.3(2)
C10 C2 C3 C4 150.9(2)
C1 C2 C3 C4 -84.8(2)
C10 C2 C3 C11 28.8(4)
C1 C2 C3 C11 153.1(3)
C10 C2 C3 C8 -94.5(2)
C1 C2 C3 C8 29.8(2)
C11 C3 C4 C5 -158.5(3)
C8 C3 C4 C5 -33.8(4)
C2 C3 C4 C5 75.9(3)
C3 C4 C5 C6 4.1(4)
Si1 O3 C6 C5 92.8(2)
Si1 O3 C6 C7 -143.62(16)
C4 C5 C6 O3 113.0(3)
C4 C5 C6 C7 -8.7(3)
O3 C6 C7 C18 46.7(2)
C5 C6 C7 C18 168.0(2)
O3 C6 C7 C8 -77.9(2)
C5 C6 C7 C8 43.5(3)
O3 C6 C7 C1 171.84(17)
C5 C6 C7 C1 -66.8(2)
O1 C1 C7 C18 -34.6(3)
C9 C1 C7 C18 86.0(2)
C2 C1 C7 C18 -149.59(19)
O1 C1 C7 C8 85.9(2)
C9 C1 C7 C8 -153.4(2)
C2 C1 C7 C8 -29.0(2)
O1 C1 C7 C6 -158.01(18)
C9 C1 C7 C6 -37.4(3)
C2 C1 C7 C6 87.0(2)
C4 C3 C8 C19 -64.6(3)
C11 C3 C8 C19 58.1(3)
C2 C3 C8 C19 -177.27(18)
C4 C3 C8 C7 63.7(2)
C11 C3 C8 C7 -173.7(2)
C2 C3 C8 C7 -49.0(2)
C18 C7 C8 C19 -65.1(3)
C6 C7 C8 C19 57.1(3)
C1 C7 C8 C19 174.9(2)
C18 C7 C8 C3 167.7(2)
C6 C7 C8 C3 -70.1(2)
C1 C7 C8 C3 47.8(2)
C3 C2 C10 O2 177.2(2)
C1 C2 C10 O2 58.0(3)
O3 Si1 C14 C16 53.9(2)
C13 Si1 C14 C16 -66.3(2)
C12 Si1 C14 C16 173.4(2)
O3 Si1 C14 C17 -66.1(2)
C13 Si1 C14 C17 173.7(2)
C12 Si1 C14 C17 53.4(3)
O3 Si1 C14 C15 173.7(2)
C13 Si1 C14 C15 53.5(3)
C12 Si1 C14 C15 -66.8(3)
C3 C8 C19 C20 -128.7(3)
C7 C8 C19 C20 111.4(3)
